data_7029905
loop_
_publ_author_name
'Wang, Jianwei'
'Wu, Jiang'
'Chen, Yanmei'
'Wang, Haiping'
'Li, Yiran'
'Liu, Weisheng'
'Tian, Hao'
'Zhang, Ting'
'Xu, Jun'
'Tang, Yu'

_publ_section_title
;
 A small-molecular europium complex with anion sensing sensitivity.
;
_journal_issue 41
_journal_name_full 'Dalton transactions (Cambridge, England : 2003)'
_journal_page_first 12936
_journal_page_last 12941
_journal_paper_doi 10.1039/c2dt31607b
_journal_volume 41
_journal_year 2012
_chemical_formula_moiety '2(C24 H32 Eu N5 O14), C H3 N O2'
_chemical_formula_sum 'C49 H67 Eu2 N11 O30'
_chemical_formula_weight 1594.06
_chemical_name_systematic
;
?
;
_space_group_IT_number 15
_symmetry_cell_setting monoclinic
_symmetry_space_group_name_Hall '-C 2yc'
_symmetry_space_group_name_H-M 'C 1 2/c 1'
_atom_sites_solution_hydrogens geom
_atom_sites_solution_primary direct
_atom_sites_solution_secondary difmap
_audit_creation_method SHELXL-97
_cell_angle_alpha 90.000(8)
_cell_angle_beta 126.997(6)
_cell_angle_gamma 90.000(8)
_cell_formula_units_Z 4
_cell_length_a 27.329(4)
_cell_length_b 14.0485(18)
_cell_length_c 20.865(3)
_cell_measurement_reflns_used 3145
_cell_measurement_temperature 296(2)
_cell_measurement_theta_max 20.005
_cell_measurement_theta_min 2.412
_cell_volume 6397.9(16)
_computing_cell_refinement 'Bruker SAINT'
_computing_data_collection 'Bruker APEX2'
_computing_data_reduction 'Bruker SAINT'
_computing_molecular_graphics 'Bruker SHELXTL'
_computing_publication_material 'Bruker SHELXTL'
_computing_structure_refinement 'SHELXL-97 (Sheldrick, 2008)'
_computing_structure_solution 'SHELXS-97 (Sheldrick, 2008)'
_diffrn_ambient_temperature 296(2)
_diffrn_measured_fraction_theta_full 0.999
_diffrn_measured_fraction_theta_max 0.999
_diffrn_measurement_device_type 'Bruker APEX-II CCD'
_diffrn_measurement_method '\f and \w scans'
_diffrn_radiation_monochromator graphite
_diffrn_radiation_source 'fine-focus sealed tube'
_diffrn_radiation_type MoK\a
_diffrn_radiation_wavelength 0.71073
_diffrn_reflns_av_R_equivalents 0.0805
_diffrn_reflns_av_sigmaI/netI 0.0728
_diffrn_reflns_limit_h_max 32
_diffrn_reflns_limit_h_min -32
_diffrn_reflns_limit_k_max 16
_diffrn_reflns_limit_k_min -15
_diffrn_reflns_limit_l_max 24
_diffrn_reflns_limit_l_min -24
_diffrn_reflns_number 23510
_diffrn_reflns_theta_full 25.00
_diffrn_reflns_theta_max 25.00
_diffrn_reflns_theta_min 1.72
_diffrn_standards_number 0
_exptl_absorpt_coefficient_mu 2.038
_exptl_absorpt_correction_T_max 0.6515
_exptl_absorpt_correction_T_min 0.5992
_exptl_absorpt_correction_type multi-scan
_exptl_absorpt_process_details 'SADABS (Bruker 2008)'
_exptl_crystal_colour colourless
_exptl_crystal_density_diffrn 1.655
_exptl_crystal_density_method 'not measured'
_exptl_crystal_description block
_exptl_crystal_F_000 3216
_exptl_crystal_size_max 0.28
_exptl_crystal_size_mid 0.25
_exptl_crystal_size_min 0.23
_refine_diff_density_max 2.478
_refine_diff_density_min -1.041
_refine_diff_density_rms 0.167
_refine_ls_extinction_method none
_refine_ls_goodness_of_fit_ref 1.080
_refine_ls_hydrogen_treatment constr
_refine_ls_matrix_type full
_refine_ls_number_parameters 421
_refine_ls_number_reflns 5642
_refine_ls_number_restraints 26
_refine_ls_restrained_S_all 1.083
_refine_ls_R_factor_all 0.1182
_refine_ls_R_factor_gt 0.0749
_refine_ls_shift/su_max 0.000
_refine_ls_shift/su_mean 0.000
_refine_ls_structure_factor_coef Fsqd
_refine_ls_weighting_details 'calc w=1/[\s^2^(Fo^2^)+(0.1277P)^2^+34.9150P] where P=(Fo^2^+2Fc^2^)/3'
_refine_ls_weighting_scheme calc
_refine_ls_wR_factor_gt 0.1938
_refine_ls_wR_factor_ref 0.2466
_reflns_number_gt 3450
_reflns_number_total 5642
_reflns_threshold_expression >2sigma(I)
_cod_data_source_file c2dt31607b.txt
_cod_data_source_block t
_cod_original_cell_volume 6397.9(15)
_cod_original_sg_symbol_H-M 'C 2/c'
_cod_database_code 7029905

loop_
_symmetry_equiv_pos_as_xyz
'x, y, z'
'-x, y, -z+1/2'
'x+1/2, y+1/2, z'
'-x+1/2, y+1/2, -z+1/2'
'-x, -y, -z'
'x, -y, z-1/2'
'-x+1/2, -y+1/2, -z'
'x+1/2, -y+1/2, z-1/2'

loop_
_atom_site_label
_atom_site_type_symbol
_atom_site_fract_x
_atom_site_fract_y
_atom_site_fract_z
_atom_site_U_iso_or_equiv
_atom_site_adp_type
_atom_site_occupancy
_atom_site_symmetry_multiplicity
_atom_site_calc_flag
_atom_site_refinement_flags
O1 O 0.0654(4) 0.8906(6) 0.4749(5) 0.078(2) Uani 1 1 d .
N1 N 0.0165(4) 0.7278(8) 0.3965(6) 0.070(2) Uani 1 1 d .
C1 C -0.0065(5) 0.8118(10) 0.3552(7) 0.071(3) Uani 1 1 d .
Eu2 Eu 0.09036(3) 0.72982(4) 0.55201(4) 0.0683(3) Uani 1 1 d .
O2 O 0.1484(4) 0.8635(6) 0.6230(4) 0.081(2) Uani 1 1 d .
C2 C 0.0181(5) 0.8985(9) 0.3956(7) 0.071(3) Uani 1 1 d .
N2 N 0.1833(4) 1.0142(7) 0.6539(6) 0.079(3) Uani 1 1 d .
O3 O 0.0739(4) 0.5759(6) 0.4862(5) 0.080(2) Uani 1 1 d .
N3 N 0.2065(6) 0.7143(10) 0.5770(9) 0.098(4) Uani 1 1 d .
C3 C -0.0066(6) 0.9803(11) 0.3547(8) 0.091(4) Uani 1 1 d .
H3 H 0.0080 1.0382 0.3817 0.110 Uiso 1 1 calc R
C4 C -0.0541(7) 0.9794(12) 0.2718(10) 0.104(5) Uani 1 1 d .
H4 H -0.0698 1.0369 0.2447 0.124 Uiso 1 1 calc R
N4 N -0.0287(6) 0.7507(11) 0.5209(7) 0.096(4) Uani 1 1 d .
O4 O 0.0483(5) 0.5042(8) 0.3749(6) 0.122(4) Uani 1 1 d .
N5 N 0.1089(5) 0.6370(10) 0.6913(7) 0.089(3) Uani 1 1 d .
C5 C -0.0778(7) 0.8960(13) 0.2298(9) 0.104(5) Uani 1 1 d .
H5 H -0.1092 0.8975 0.1750 0.125 Uiso 1 1 calc R
O5 O 0.2107(8) 0.4540(15) 0.4913(9) 0.177(5) Uani 1 1 d DU
C6 C -0.0552(6) 0.8093(11) 0.2689(8) 0.080(3) Uani 1 1 d .
O6 O 0.1602(5) 0.7495(7) 0.5138(7) 0.098(3) Uani 1 1 d .
N6 N 1.0000 0.772(3) 0.7500 0.203(16) Uani 1 2 d S
O7 O 0.1967(4) 0.6766(7) 0.6227(6) 0.090(2) Uani 1 1 d .
C7 C -0.0756(6) 0.7209(12) 0.2368(8) 0.089(4) Uani 1 1 d .
H7 H -0.1088 0.7174 0.1828 0.107 Uiso 1 1 calc R
C8 C -0.0521(7) 0.6391(12) 0.2758(9) 0.100(5) Uani 1 1 d .
H8 H -0.0660 0.5810 0.2492 0.120 Uiso 1 1 calc R
O8 O 0.2575(6) 0.7164(10) 0.5940(9) 0.136(5) Uani 1 1 d .
O9 O 0.0026(4) 0.8214(7) 0.5291(6) 0.095(3) Uani 1 1 d .
C9 C -0.0050(5) 0.6440(10) 0.3598(7) 0.078(3) Uani 1 1 d .
O10 O -0.0083(4) 0.6718(7) 0.5184(6) 0.088(2) Uani 1 1 d .
C10 C 0.0925(6) 0.9768(9) 0.5187(7) 0.080(3) Uani 1 1 d .
H10A H 0.0623 1.0149 0.5174 0.096 Uiso 1 1 calc R
H10B H 0.1081 1.0136 0.4951 0.096 Uiso 1 1 calc R
O11 O -0.0739(6) 0.7594(9) 0.5174(10) 0.131(5) Uani 1 1 d .
C11 C 0.1436(5) 0.9505(9) 0.6031(7) 0.071(3) Uani 1 1 d .
O12 O 0.1030(5) 0.7270(7) 0.6810(6) 0.094(3) Uani 1 1 d .
C12 C 0.1754(6) 1.1166(9) 0.6332(8) 0.083(3) Uani 1 1 d .
H12 H 0.1451 1.1220 0.5749 0.099 Uiso 1 1 calc R
O13 O 0.1101(4) 0.5914(7) 0.6411(6) 0.092(3) Uani 1 1 d .
C13 C 0.1502(7) 1.1686(11) 0.6713(10) 0.111(5) Uani 1 1 d .
H13A H 0.1174 1.1321 0.6640 0.167 Uiso 1 1 calc R
H13B H 0.1350 1.2298 0.6465 0.167 Uiso 1 1 calc R
H13C H 0.1821 1.1767 0.7276 0.167 Uiso 1 1 calc R
C14 C 0.2341(7) 1.1604(11) 0.6559(10) 0.108(5) Uani 1 1 d .
H14A H 0.2656 1.1518 0.7123 0.162 Uiso 1 1 calc R
H14B H 0.2280 1.2271 0.6436 0.162 Uiso 1 1 calc R
H14C H 0.2463 1.1301 0.6262 0.162 Uiso 1 1 calc R
O14 O 0.1116(5) 0.5989(9) 0.7450(6) 0.115(3) Uani 1 1 d .
C15 C 0.2343(6) 0.9861(9) 0.7374(7) 0.086(4) Uani 1 1 d .
H15 H 0.2569 1.0445 0.7655 0.103 Uiso 1 1 calc R
O15 O 0.966(2) 0.807(3) 0.694(2) 0.40(3) Uani 1 1 d .
C16 C 0.2106(8) 0.9456(12) 0.7830(9) 0.114(5) Uani 1 1 d .
H16A H 0.2000 0.8798 0.7692 0.170 Uiso 1 1 calc R
H16B H 0.1750 0.9806 0.7682 0.170 Uiso 1 1 calc R
H16C H 0.2419 0.9513 0.8397 0.170 Uiso 1 1 calc R
C17 C 0.2791(6) 0.9200(11) 0.7397(9) 0.105(5) Uani 1 1 d .
H17A H 0.2651 0.8555 0.7326 0.158 Uiso 1 1 calc R
H17B H 0.3187 0.9260 0.7904 0.158 Uiso 1 1 calc R
H17C H 0.2819 0.9365 0.6973 0.158 Uiso 1 1 calc R
C18 C 0.0241(6) 0.5563(10) 0.4060(8) 0.086(4) Uani 1 1 d .
H18 H -0.0063 0.5177 0.4050 0.103 Uiso 1 1 calc R
C19 C 0.1130(7) 0.4942(9) 0.5134(9) 0.094(4) Uani 1 1 d .
H19A H 0.1007 0.4459 0.5344 0.113 Uiso 1 1 calc R
H19B H 0.1554 0.5114 0.5546 0.113 Uiso 1 1 calc R
C20 C 0.1040(9) 0.4596(16) 0.4378(9) 0.133(5) Uani 1 1 d U
H20 H 0.1019 0.3901 0.4332 0.159 Uiso 1 1 calc R
C21 C 0.1547(10) 0.5031(17) 0.4324(11) 0.150(5) Uani 1 1 d U
H21A H 0.1437 0.4938 0.3792 0.180 Uiso 1 1 calc R
H21B H 0.1592 0.5708 0.4438 0.180 Uiso 1 1 calc R
C22 C 0.2618(12) 0.505(2) 0.4996(18) 0.221(11) Uani 1 1 d DU
H22A H 0.2693 0.5664 0.5258 0.266 Uiso 1 1 calc R
H22B H 0.2530 0.5156 0.4476 0.266 Uiso 1 1 calc R
C23 C 0.3158(11) 0.440(3) 0.551(2) 0.215(11) Uani 1 1 d DU
H23 H 0.3547 0.4608 0.5699 0.258 Uiso 1 1 calc R
C24 C 0.3092(16) 0.353(2) 0.568(2) 0.28(2) Uani 1 1 d D
H24A H 0.2706 0.3308 0.5493 0.341 Uiso 1 1 calc R
H24B H 0.3433 0.3137 0.5999 0.341 Uiso 1 1 calc R
C25 C 1.0000 0.679(2) 0.7500 0.187(17) Uani 1 2 d S
H25A H 1.0373 0.6564 0.7606 0.281 Uiso 0.50 1 calc PR
H25B H 0.9657 0.6564 0.6986 0.281 Uiso 0.50 1 calc PR
H25C H 0.9969 0.6564 0.7909 0.281 Uiso 0.50 1 calc PR

loop_
_atom_site_aniso_label
_atom_site_aniso_U_11
_atom_site_aniso_U_22
_atom_site_aniso_U_33
_atom_site_aniso_U_23
_atom_site_aniso_U_13
_atom_site_aniso_U_12
O1 0.085(5) 0.063(5) 0.066(5) -0.003(4) 0.035(4) -0.011(4)
N1 0.065(5) 0.074(7) 0.062(6) -0.007(5) 0.033(5) -0.001(5)
C1 0.064(6) 0.079(8) 0.064(7) 0.001(7) 0.036(6) 0.007(6)
Eu2 0.0722(4) 0.0578(4) 0.0668(4) -0.0023(3) 0.0375(3) -0.0024(3)
O2 0.087(5) 0.075(6) 0.059(4) 0.003(4) 0.032(4) -0.002(4)
C2 0.076(7) 0.072(8) 0.057(7) 0.008(6) 0.036(6) -0.005(6)
N2 0.070(6) 0.070(7) 0.072(6) -0.004(5) 0.030(5) -0.005(5)
O3 0.090(5) 0.059(5) 0.075(5) -0.009(4) 0.041(5) 0.002(4)
N3 0.083(9) 0.103(10) 0.103(10) -0.017(8) 0.054(8) -0.006(7)
C3 0.076(8) 0.090(10) 0.083(9) 0.008(8) 0.034(8) -0.012(7)
C4 0.094(10) 0.095(11) 0.108(11) 0.032(10) 0.053(9) 0.001(9)
N4 0.074(7) 0.145(13) 0.078(8) 0.023(7) 0.051(6) 0.019(8)
O4 0.121(8) 0.115(8) 0.083(6) -0.034(6) 0.036(6) 0.030(6)
N5 0.091(8) 0.097(10) 0.075(7) 0.005(7) 0.048(6) -0.002(7)
C5 0.083(9) 0.122(14) 0.076(9) 0.022(9) 0.032(8) 0.000(9)
O5 0.162(11) 0.226(13) 0.131(9) -0.004(9) 0.081(8) 0.018(9)
C6 0.081(8) 0.080(8) 0.075(8) -0.003(8) 0.045(7) 0.005(7)
O6 0.082(6) 0.122(8) 0.084(7) 0.007(6) 0.048(6) 0.002(5)
N6 0.29(6) 0.18(4) 0.17(4) 0.000 0.15(4) 0.000
O7 0.093(6) 0.081(6) 0.097(6) 0.001(5) 0.057(6) 0.002(5)
C7 0.078(8) 0.103(12) 0.062(8) 0.006(8) 0.030(7) 0.013(8)
C8 0.097(10) 0.095(11) 0.089(10) -0.038(9) 0.045(8) -0.014(9)
O8 0.083(7) 0.184(14) 0.144(11) 0.006(9) 0.071(8) 0.004(7)
O9 0.091(6) 0.091(7) 0.109(7) 0.011(6) 0.065(6) 0.007(5)
C9 0.068(7) 0.089(10) 0.069(8) -0.014(7) 0.036(6) 0.001(7)
O10 0.081(6) 0.087(7) 0.098(6) -0.003(5) 0.054(5) 0.002(5)
C10 0.088(8) 0.063(8) 0.086(8) -0.004(7) 0.050(7) -0.010(6)
O11 0.117(9) 0.135(10) 0.179(13) 0.061(8) 0.109(9) 0.045(7)
C11 0.079(8) 0.063(7) 0.070(7) 0.009(6) 0.044(6) 0.004(6)
O12 0.117(8) 0.082(7) 0.083(6) -0.003(5) 0.059(6) -0.006(5)
C12 0.086(8) 0.061(8) 0.076(8) 0.000(6) 0.036(7) -0.001(6)
O13 0.108(7) 0.075(6) 0.102(7) 0.013(5) 0.068(6) 0.014(5)
C13 0.105(11) 0.081(10) 0.133(13) -0.013(9) 0.064(10) 0.002(8)
C14 0.108(11) 0.078(10) 0.129(12) 0.000(9) 0.067(10) -0.009(8)
O14 0.134(9) 0.125(9) 0.098(7) 0.023(6) 0.077(7) 0.001(7)
C15 0.087(9) 0.067(8) 0.081(9) -0.013(6) 0.038(7) -0.009(7)
O15 0.62(8) 0.31(4) 0.27(4) 0.15(3) 0.28(5) 0.17(4)
C16 0.136(13) 0.104(12) 0.083(9) -0.016(9) 0.056(10) -0.014(10)
C17 0.081(9) 0.083(10) 0.116(11) -0.007(8) 0.040(8) 0.004(8)
C18 0.083(8) 0.070(8) 0.076(8) -0.009(7) 0.032(7) -0.001(7)
C19 0.101(10) 0.067(8) 0.101(10) 0.004(7) 0.053(8) 0.008(7)
C20 0.154(11) 0.156(13) 0.079(7) -0.007(8) 0.066(8) 0.046(10)
C21 0.165(11) 0.200(13) 0.095(8) -0.005(8) 0.083(8) 0.039(9)
C22 0.22(3) 0.22(3) 0.22(3) 0.000(19) 0.13(2) 0.000(18)
C23 0.22(3) 0.22(3) 0.22(3) 0.00(2) 0.13(2) 0.000(18)
C24 0.28(4) 0.28(6) 0.28(5) 0.00(4) 0.17(4) 0.00(4)
C25 0.17(3) 0.075(19) 0.31(5) 0.000 0.14(3) 0.000

loop_
_atom_type_symbol
_atom_type_description
_atom_type_scat_dispersion_real
_atom_type_scat_dispersion_imag
_atom_type_scat_source
C C 0.0033 0.0016 'International Tables Vol C Tables 4.2.6.8 and 6.1.1.4'
H H 0.0000 0.0000 'International Tables Vol C Tables 4.2.6.8 and 6.1.1.4'
Eu Eu -0.1578 3.6682 'International Tables Vol C Tables 4.2.6.8 and 6.1.1.4'
N N 0.0061 0.0033 'International Tables Vol C Tables 4.2.6.8 and 6.1.1.4'
O O 0.0106 0.0060 'International Tables Vol C Tables 4.2.6.8 and 6.1.1.4'

loop_
_geom_angle_atom_site_label_1
_geom_angle_atom_site_label_2
_geom_angle_atom_site_label_3
_geom_angle
_geom_angle_site_symmetry_1
C2 O1 C10 117.2(9) .
C2 O1 Eu2 121.6(7) .
C10 O1 Eu2 119.8(7) .
C9 N1 C1 121.5(10) .
C9 N1 Eu2 118.1(8) .
C1 N1 Eu2 119.6(8) .
N1 C1 C2 119.8(10) .
N1 C1 C6 119.2(12) .
C2 C1 C6 121.0(12) .
O2 Eu2 O3 153.3(3) .
O2 Eu2 O7 75.9(3) .
O3 Eu2 O7 79.6(3) .
O2 Eu2 O10 130.9(3) .
O3 Eu2 O10 75.5(3) .
O7 Eu2 O10 139.7(3) .
O2 Eu2 O6 75.7(3) .
O3 Eu2 O6 80.6(3) .
O7 Eu2 O6 50.7(3) .
O10 Eu2 O6 149.2(3) .
O2 Eu2 O12 74.2(3) .
O3 Eu2 O12 116.6(3) .
O7 Eu2 O12 90.1(4) .
O10 Eu2 O12 73.8(3) .
O6 Eu2 O12 135.4(4) .
O2 Eu2 O9 85.1(3) .
O3 Eu2 O9 120.9(3) .
O7 Eu2 O9 157.6(3) .
O10 Eu2 O9 50.3(3) .
O6 Eu2 O9 135.6(3) .
O12 Eu2 O9 73.1(3) .
O2 Eu2 O13 113.2(3) .
O3 Eu2 O13 67.5(3) .
O7 Eu2 O13 70.8(3) .
O10 Eu2 O13 70.6(3) .
O6 Eu2 O13 117.3(3) .
O12 Eu2 O13 50.4(3) .
O9 Eu2 O13 107.1(3) .
O2 Eu2 N1 121.7(3) .
O3 Eu2 N1 63.1(3) .
O7 Eu2 N1 119.8(3) .
O10 Eu2 N1 75.4(3) .
O6 Eu2 N1 76.7(3) .
O12 Eu2 N1 147.8(4) .
O9 Eu2 N1 80.3(3) .
O13 Eu2 N1 125.1(3) .
O2 Eu2 O1 61.3(3) .
O3 Eu2 O1 121.7(3) .
O7 Eu2 O1 114.2(3) .
O10 Eu2 O1 105.9(3) .
O6 Eu2 O1 70.9(3) .
O12 Eu2 O1 119.5(3) .
O9 Eu2 O1 64.7(3) .
O13 Eu2 O1 169.6(3) .
N1 Eu2 O1 61.4(3) .
C11 O2 Eu2 132.1(7) .
C3 C2 O1 126.1(12) .
C3 C2 C1 119.0(11) .
O1 C2 C1 115.0(10) .
C11 N2 C12 121.6(10) .
C11 N2 C15 120.2(10) .
C12 N2 C15 117.9(10) .
C18 O3 C19 105.8(9) .
C18 O3 Eu2 123.8(7) .
C19 O3 Eu2 130.0(7) .
O8 N3 O7 121.4(15) .
O8 N3 O6 123.6(16) .
O7 N3 O6 115.0(12) .
C2 C3 C4 120.8(14) .
C2 C3 H3 119.6 .
C4 C3 H3 119.6 .
C5 C4 C3 121.7(14) .
C5 C4 H4 119.1 .
C3 C4 H4 119.1 .
O11 N4 O9 121.4(15) .
O11 N4 O10 123.7(15) .
O9 N4 O10 114.9(11) .
C18 O4 C20 110.5(10) .
O14 N5 O13 122.5(14) .
O14 N5 O12 121.8(13) .
O13 N5 O12 115.7(11) .
C4 C5 C6 120.3(13) .
C4 C5 H5 119.9 .
C6 C5 H5 119.9 .
C21 O5 C22 108(2) .
C7 C6 C5 127.4(13) .
C7 C6 C1 115.4(13) .
C5 C6 C1 117.2(14) .
N3 O6 Eu2 96.0(9) .
O15 N6 O15 125(7) 2_756
O15 N6 C25 117(4) 2_756
O15 N6 C25 117(4) .
N3 O7 Eu2 97.6(8) .
C8 C7 C6 125.7(13) .
C8 C7 H7 117.2 .
C6 C7 H7 117.2 .
C7 C8 C9 117.4(13) .
C7 C8 H8 121.3 .
C9 C8 H8 121.3 .
N4 O9 Eu2 96.6(8) .
N1 C9 C8 120.7(13) .
N1 C9 C18 119.1(11) .
C8 C9 C18 120.1(13) .
N4 O10 Eu2 97.6(8) .
O1 C10 C11 107.6(10) .
O1 C10 H10A 110.2 .
C11 C10 H10A 110.2 .
O1 C10 H10B 110.2 .
C11 C10 H10B 110.2 .
H10A C10 H10B 108.5 .
O2 C11 N2 121.3(11) .
O2 C11 C10 117.6(11) .
N2 C11 C10 121.1(11) .
N5 O12 Eu2 96.8(8) .
N2 C12 C14 111.4(11) .
N2 C12 C13 110.3(11) .
C14 C12 C13 112.0(12) .
N2 C12 H12 107.6 .
C14 C12 H12 107.6 .
C13 C12 H12 107.6 .
N5 O13 Eu2 97.0(8) .
C12 C13 H13A 109.5 .
C12 C13 H13B 109.5 .
H13A C13 H13B 109.5 .
C12 C13 H13C 109.5 .
H13A C13 H13C 109.5 .
H13B C13 H13C 109.5 .
C12 C14 H14A 109.5 .
C12 C14 H14B 109.5 .
H14A C14 H14B 109.5 .
C12 C14 H14C 109.5 .
H14A C14 H14C 109.5 .
H14B C14 H14C 109.5 .
N2 C15 C17 111.7(11) .
N2 C15 C16 111.9(11) .
C17 C15 C16 112.7(13) .
N2 C15 H15 106.7 .
C17 C15 H15 106.7 .
C16 C15 H15 106.7 .
C15 C16 H16A 109.5 .
C15 C16 H16B 109.5 .
H16A C16 H16B 109.5 .
C15 C16 H16C 109.5 .
H16A C16 H16C 109.5 .
H16B C16 H16C 109.5 .
C15 C17 H17A 109.5 .
C15 C17 H17B 109.5 .
H17A C17 H17B 109.5 .
C15 C17 H17C 109.5 .
H17A C17 H17C 109.5 .
H17B C17 H17C 109.5 .
O4 C18 O3 105.5(11) .
O4 C18 C9 111.0(12) .
O3 C18 C9 111.8(11) .
O4 C18 H18 109.5 .
O3 C18 H18 109.5 .
C9 C18 H18 109.5 .
O3 C19 C20 103.2(12) .
O3 C19 H19A 111.1 .
C20 C19 H19A 111.1 .
O3 C19 H19B 111.1 .
C20 C19 H19B 111.1 .
H19A C19 H19B 109.1 .
O4 C20 C19 103.3(12) .
O4 C20 C21 105.3(16) .
C19 C20 C21 110.4(16) .
O4 C20 H20 112.4 .
C19 C20 H20 112.4 .
C21 C20 H20 112.4 .
O5 C21 C20 106.5(18) .
O5 C21 H21A 110.4 .
C20 C21 H21A 110.4 .
O5 C21 H21B 110.4 .
C20 C21 H21B 110.4 .
H21A C21 H21B 108.6 .
O5 C22 C23 103.7(16) .
O5 C22 H22A 111.0 .
C23 C22 H22A 111.0 .
O5 C22 H22B 111.0 .
C23 C22 H22B 111.0 .
H22A C22 H22B 109.0 .
C24 C23 C22 121.7(13) .
C24 C23 H23 119.2 .
C22 C23 H23 119.2 .
C23 C24 H24A 120.0 .
C23 C24 H24B 120.0 .
H24A C24 H24B 120.0 .
N6 C25 H25A 109.5 .
N6 C25 H25B 109.5 .
H25A C25 H25B 109.5 .
N6 C25 H25C 109.5 .
H25A C25 H25C 109.5 .
H25B C25 H25C 109.5 .

loop_
_geom_bond_atom_site_label_1
_geom_bond_atom_site_label_2
_geom_bond_distance
_geom_bond_site_symmetry_2
O1 C2 1.358(13) .
O1 C10 1.426(14) .
O1 Eu2 2.615(8) .
N1 C9 1.333(15) .
N1 C1 1.371(16) .
N1 Eu2 2.593(10) .
C1 C2 1.402(17) .
C1 C6 1.460(17) .
Eu2 O2 2.326(8) .
Eu2 O3 2.454(8) .
Eu2 O7 2.455(9) .
Eu2 O10 2.479(9) .
Eu2 O6 2.486(10) .
Eu2 O12 2.500(10) .
Eu2 O9 2.501(9) .
Eu2 O13 2.514(9) .
O2 C11 1.272(14) .
C2 C3 1.346(18) .
N2 C11 1.310(15) .
N2 C12 1.480(16) .
N2 C15 1.488(15) .
O3 C18 1.409(14) .
O3 C19 1.432(15) .
N3 O8 1.213(16) .
N3 O7 1.253(16) .
N3 O6 1.255(16) .
C3 C4 1.41(2) .
C3 H3 0.9300 .
C4 C5 1.37(2) .
C4 H4 0.9300 .
N4 O11 1.198(16) .
N4 O9 1.253(16) .
N4 O10 1.257(15) .
O4 C18 1.382(16) .
O4 C20 1.424(19) .
N5 O14 1.203(13) .
N5 O13 1.246(14) .
N5 O12 1.276(14) .
C5 C6 1.39(2) .
C5 H5 0.9300 .
O5 C21 1.44(2) .
O5 C22 1.486(10) .
C6 C7 1.36(2) .
N6 O15 1.08(3) 2_756
N6 O15 1.08(3) .
N6 C25 1.30(5) .
C7 C8 1.33(2) .
C7 H7 0.9300 .
C8 C9 1.419(18) .
C8 H8 0.9300 .
C9 C18 1.468(19) .
C10 C11 1.493(16) .
C10 H10A 0.9700 .
C10 H10B 0.9700 .
C12 C14 1.505(19) .
C12 C13 1.516(19) .
C12 H12 0.9800 .
C13 H13A 0.9600 .
C13 H13B 0.9600 .
C13 H13C 0.9600 .
C14 H14A 0.9600 .
C14 H14B 0.9600 .
C14 H14C 0.9600 .
C15 C17 1.516(18) .
C15 C16 1.55(2) .
C15 H15 0.9800 .
C16 H16A 0.9600 .
C16 H16B 0.9600 .
C16 H16C 0.9600 .
C17 H17A 0.9600 .
C17 H17B 0.9600 .
C17 H17C 0.9600 .
C18 H18 0.9800 .
C19 C20 1.52(2) .
C19 H19A 0.9700 .
C19 H19B 0.9700 .
C20 C21 1.58(3) .
C20 H20 0.9800 .
C21 H21A 0.9700 .
C21 H21B 0.9700 .
C22 C23 1.507(10) .
C22 H22A 0.9700 .
C22 H22B 0.9700 .
C23 C24 1.318(10) .
C23 H23 0.9300 .
C24 H24A 0.9300 .
C24 H24B 0.9300 .
C25 H25A 0.9600 .
C25 H25B 0.9600 .
C25 H25C 0.9600 .

loop_
_geom_torsion_atom_site_label_1
_geom_torsion_atom_site_label_2
_geom_torsion_atom_site_label_3
_geom_torsion_atom_site_label_4
_geom_torsion
C9 N1 C1 C2 -178.9(11)
Eu2 N1 C1 C2 11.4(14)
C9 N1 C1 C6 -0.7(17)
Eu2 N1 C1 C6 -170.4(8)
C9 N1 Eu2 O2 165.9(8)
C1 N1 Eu2 O2 -24.1(9)
C9 N1 Eu2 O3 16.1(8)
C1 N1 Eu2 O3 -173.8(9)
C9 N1 Eu2 O7 74.6(9)
C1 N1 Eu2 O7 -115.4(8)
C9 N1 Eu2 O10 -64.8(9)
C1 N1 Eu2 O10 105.3(8)
C9 N1 Eu2 O6 102.2(9)
C1 N1 Eu2 O6 -87.7(8)
C9 N1 Eu2 O12 -81.8(10)
C1 N1 Eu2 O12 88.3(10)
C9 N1 Eu2 O9 -116.1(9)
C1 N1 Eu2 O9 54.0(8)
C9 N1 Eu2 O13 -12.0(10)
C1 N1 Eu2 O13 158.1(7)
C9 N1 Eu2 O1 177.5(10)
C1 N1 Eu2 O1 -12.4(7)
C2 O1 Eu2 O2 -177.4(9)
C10 O1 Eu2 O2 -11.1(8)
C2 O1 Eu2 O3 33.4(9)
C10 O1 Eu2 O3 -160.3(8)
C2 O1 Eu2 O7 126.0(8)
C10 O1 Eu2 O7 -67.7(9)
C2 O1 Eu2 O10 -49.1(9)
C10 O1 Eu2 O10 117.2(8)
C2 O1 Eu2 O6 98.8(9)
C10 O1 Eu2 O6 -94.9(9)
C2 O1 Eu2 O12 -129.2(8)
C10 O1 Eu2 O12 37.1(9)
C2 O1 Eu2 O9 -78.7(9)
C10 O1 Eu2 O9 87.6(9)
C2 O1 Eu2 O13 -117.5(16)
C10 O1 Eu2 O13 48.8(19)
C2 O1 Eu2 N1 13.9(8)
C10 O1 Eu2 N1 -179.8(9)
O3 Eu2 O2 C11 110.5(11)
O7 Eu2 O2 C11 134.6(11)
O10 Eu2 O2 C11 -80.1(11)
O6 Eu2 O2 C11 82.2(11)
O12 Eu2 O2 C11 -131.2(11)
O9 Eu2 O2 C11 -57.4(11)
O13 Eu2 O2 C11 -163.9(10)
N1 Eu2 O2 C11 18.0(12)
O1 Eu2 O2 C11 6.3(10)
C10 O1 C2 C3 -1.7(18)
Eu2 O1 C2 C3 165.0(11)
C10 O1 C2 C1 179.4(10)
Eu2 O1 C2 C1 -14.0(13)
N1 C1 C2 C3 -177.5(12)
C6 C1 C2 C3 4.3(18)
N1 C1 C2 O1 1.5(16)
C6 C1 C2 O1 -176.7(10)
O2 Eu2 O3 C18 -125.5(10)
O7 Eu2 O3 C18 -149.3(10)
O10 Eu2 O3 C18 62.7(10)
O6 Eu2 O3 C18 -97.8(10)
O12 Eu2 O3 C18 125.8(10)
O9 Eu2 O3 C18 40.4(11)
O13 Eu2 O3 C18 137.4(10)
N1 Eu2 O3 C18 -18.0(9)
O1 Eu2 O3 C18 -37.2(11)
O2 Eu2 O3 C19 45.9(13)
O7 Eu2 O3 C19 22.1(10)
O10 Eu2 O3 C19 -125.9(11)
O6 Eu2 O3 C19 73.6(11)
O12 Eu2 O3 C19 -62.8(11)
O9 Eu2 O3 C19 -148.3(10)
O13 Eu2 O3 C19 -51.2(10)
N1 Eu2 O3 C19 153.4(11)
O1 Eu2 O3 C19 134.2(10)
O1 C2 C3 C4 177.6(12)
C1 C2 C3 C4 -3(2)
C2 C3 C4 C5 1(2)
C3 C4 C5 C6 0(2)
C4 C5 C6 C7 176.8(15)
C4 C5 C6 C1 1(2)
N1 C1 C6 C7 2.3(17)
C2 C1 C6 C7 -179.5(12)
N1 C1 C6 C5 178.9(12)
C2 C1 C6 C5 -2.9(18)
O8 N3 O6 Eu2 -171.2(13)
O7 N3 O6 Eu2 8.4(12)
O2 Eu2 O6 N3 78.3(8)
O3 Eu2 O6 N3 -89.2(8)
O7 Eu2 O6 N3 -5.0(7)
O10 Eu2 O6 N3 -128.5(9)
O12 Eu2 O6 N3 29.4(10)
O9 Eu2 O6 N3 145.6(8)
O13 Eu2 O6 N3 -30.7(9)
N1 Eu2 O6 N3 -153.6(9)
O1 Eu2 O6 N3 142.4(9)
O8 N3 O7 Eu2 171.1(13)
O6 N3 O7 Eu2 -8.5(12)
O2 Eu2 O7 N3 -77.9(8)
O3 Eu2 O7 N3 91.3(8)
O10 Eu2 O7 N3 143.8(7)
O6 Eu2 O7 N3 5.0(7)
O12 Eu2 O7 N3 -151.6(8)
O9 Eu2 O7 N3 -110.8(11)
O13 Eu2 O7 N3 160.9(8)
N1 Eu2 O7 N3 40.8(9)
O1 Eu2 O7 N3 -28.9(8)
C5 C6 C7 C8 178.8(16)
C1 C6 C7 C8 -5(2)
C6 C7 C8 C9 6(2)
O11 N4 O9 Eu2 171.3(13)
O10 N4 O9 Eu2 -7.4(12)
O2 Eu2 O9 N4 -153.3(8)
O3 Eu2 O9 N4 33.0(9)
O7 Eu2 O9 N4 -121.4(10)
O10 Eu2 O9 N4 4.4(7)
O6 Eu2 O9 N4 142.9(8)
O12 Eu2 O9 N4 -78.3(8)
O13 Eu2 O9 N4 -40.5(8)
N1 Eu2 O9 N4 83.4(8)
O1 Eu2 O9 N4 146.2(8)
C1 N1 C9 C8 1.1(18)
Eu2 N1 C9 C8 171.0(10)
C1 N1 C9 C18 176.0(11)
Eu2 N1 C9 C18 -14.1(15)
C7 C8 C9 N1 -3(2)
C7 C8 C9 C18 -178.2(14)
O11 N4 O10 Eu2 -171.2(14)
O9 N4 O10 Eu2 7.5(12)
O2 Eu2 O10 N4 25.6(9)
O3 Eu2 O10 N4 -159.3(8)
O7 Eu2 O10 N4 147.0(7)
O6 Eu2 O10 N4 -119.2(9)
O12 Eu2 O10 N4 76.8(8)
O9 Eu2 O10 N4 -4.4(7)
O13 Eu2 O10 N4 129.8(8)
N1 Eu2 O10 N4 -93.9(8)
O1 Eu2 O10 N4 -39.9(8)
C2 O1 C10 C11 -178.9(10)
Eu2 O1 C10 C11 14.2(13)
Eu2 O2 C11 N2 -178.6(8)
Eu2 O2 C11 C10 -0.9(17)
C12 N2 C11 O2 -175.3(11)
C15 N2 C11 O2 -1.6(18)
C12 N2 C11 C10 7.1(18)
C15 N2 C11 C10 -179.2(11)
O1 C10 C11 O2 -9.2(15)
O1 C10 C11 N2 168.6(11)
O14 N5 O12 Eu2 -174.0(11)
O13 N5 O12 Eu2 4.2(12)
O2 Eu2 O12 N5 -142.3(8)
O3 Eu2 O12 N5 11.4(9)
O7 Eu2 O12 N5 -67.0(8)
O10 Eu2 O12 N5 75.5(8)
O6 Eu2 O12 N5 -92.9(8)
O9 Eu2 O12 N5 128.1(8)
O13 Eu2 O12 N5 -2.4(7)
N1 Eu2 O12 N5 92.6(10)
O1 Eu2 O12 N5 174.9(7)
C11 N2 C12 C14 -133.7(13)
C15 N2 C12 C14 52.4(16)
C11 N2 C12 C13 101.3(14)
C15 N2 C12 C13 -72.6(14)
O14 N5 O13 Eu2 174.0(11)
O12 N5 O13 Eu2 -4.2(12)
O2 Eu2 O13 N5 44.9(8)
O3 Eu2 O13 N5 -164.1(8)
O7 Eu2 O13 N5 109.4(8)
O10 Eu2 O13 N5 -82.2(7)
O6 Eu2 O13 N5 130.3(7)
O12 Eu2 O13 N5 2.5(7)
O9 Eu2 O13 N5 -47.1(8)
N1 Eu2 O13 N5 -137.1(7)
O1 Eu2 O13 N5 -11(2)
C11 N2 C15 C17 66.5(16)
C12 N2 C15 C17 -119.6(13)
C11 N2 C15 C16 -60.9(16)
C12 N2 C15 C16 113.0(13)
C20 O4 C18 O3 22.4(18)
C20 O4 C18 C9 143.7(15)
C19 O3 C18 O4 -34.4(14)
Eu2 O3 C18 O4 138.8(9)
C19 O3 C18 C9 -155.2(12)
Eu2 O3 C18 C9 18.0(16)
N1 C9 C18 O4 -118.8(13)
C8 C9 C18 O4 56.1(17)
N1 C9 C18 O3 -1.2(18)
C8 C9 C18 O3 173.7(12)
C18 O3 C19 C20 32.2(15)
Eu2 O3 C19 C20 -140.4(12)
C18 O4 C20 C19 -2(2)
C18 O4 C20 C21 -118.0(14)
O3 C19 C20 O4 -18.3(18)
O3 C19 C20 C21 93.8(16)
C22 O5 C21 C20 -169.0(19)
O4 C20 C21 O5 -175.7(14)
C19 C20 C21 O5 73.5(19)
C21 O5 C22 C23 -170(2)
O5 C22 C23 C24 9(5)
